data_1559522
loop_
_publ_author_name
'Maity, Dilip Kumar'
'Paul, Rakesh Kumar'
'Desiraju, Gautam R.'

_publ_section_title
;
 Drug-Drug Binary Solids of Nitrofurantoin and Trimethoprim: Crystal
 Engineering and Pharmaceutical Properties.
;
_journal_name_full 'Molecular pharmaceutics'
_journal_paper_doi 10.1021/acs.molpharmaceut.0c00090
_journal_year 2020
_chemical_formula_moiety 'C14 H18 N4 O3, C8 H6 N4 O5, C2 H6 O S'
_chemical_formula_sum 'C24 H30 N8 O9 S'
_chemical_formula_weight 606.62
_space_group_crystal_system triclinic
_space_group_IT_number 2
_space_group_name_Hall '-P 1'
_space_group_name_H-M_alt 'P -1'
_atom_sites_solution_hydrogens mixed
_audit_creation_method SHELXL-2017/1
_cell_angle_alpha 99.371(7)
_cell_angle_beta 94.665(7)
_cell_angle_gamma 110.431(8)
_cell_formula_units_Z 2
_cell_length_a 8.792(2)
_cell_length_b 11.802(3)
_cell_length_c 15.632(4)
_cell_measurement_reflns_used 250
_cell_measurement_temperature 293(2)
_cell_measurement_theta_max 25.0
_cell_measurement_theta_min 3.0
_cell_volume 1482.9(6)
_computing_structure_refinement 'SHELXL-2017/1 (Sheldrick, 2017)'
_diffrn_ambient_temperature 293(2)
_diffrn_measured_fraction_theta_full 0.997
_diffrn_measured_fraction_theta_max 0.997
_diffrn_measurement_device_type CCD
_diffrn_radiation_type MoK\a
_diffrn_radiation_wavelength 0.71073
_diffrn_reflns_av_R_equivalents 0.0382
_diffrn_reflns_av_unetI/netI 0.0455
_diffrn_reflns_Laue_measured_fraction_full 0.997
_diffrn_reflns_Laue_measured_fraction_max 0.997
_diffrn_reflns_limit_h_max 10
_diffrn_reflns_limit_h_min -10
_diffrn_reflns_limit_k_max 14
_diffrn_reflns_limit_k_min -14
_diffrn_reflns_limit_l_max 18
_diffrn_reflns_limit_l_min -18
_diffrn_reflns_number 12245
_diffrn_reflns_point_group_measured_fraction_full 0.997
_diffrn_reflns_point_group_measured_fraction_max 0.997
_diffrn_reflns_theta_full 25.000
_diffrn_reflns_theta_max 25.000
_diffrn_reflns_theta_min 3.006
_diffrn_source 'fine-focus sealed tube'
_exptl_absorpt_coefficient_mu 0.172
_exptl_crystal_colour Yellow
_exptl_crystal_density_diffrn 1.359
_exptl_crystal_description Block
_exptl_crystal_F_000 636
_exptl_crystal_size_max 0.468
_exptl_crystal_size_mid 0.349
_exptl_crystal_size_min 0.256
_refine_diff_density_max 1.100
_refine_diff_density_min -0.816
_refine_diff_density_rms 0.060
_refine_ls_extinction_method none
_refine_ls_goodness_of_fit_ref 1.034
_refine_ls_hydrogen_treatment mixed
_refine_ls_matrix_type full
_refine_ls_number_parameters 398
_refine_ls_number_reflns 5212
_refine_ls_number_restraints 1
_refine_ls_restrained_S_all 1.034
_refine_ls_R_factor_all 0.1122
_refine_ls_R_factor_gt 0.0828
_refine_ls_shift/su_max 0.000
_refine_ls_shift/su_mean 0.000
_refine_ls_structure_factor_coef Fsqd
_refine_ls_weighting_details 'w=1/[\s^2^(Fo^2^)+(0.1175P)^2^+1.7692P] where P=(Fo^2^+2Fc^2^)/3'
_refine_ls_weighting_scheme calc
_refine_ls_wR_factor_gt 0.2205
_refine_ls_wR_factor_ref 0.2444
_reflns_Friedel_coverage 0.000
_reflns_number_gt 3610
_reflns_number_total 5212
_reflns_threshold_expression 'I > 2\s(I)'
_cod_data_source_file mp0c00090_si_002.cif
_cod_data_source_block DM5
_cod_original_cell_volume 1482.8(7)
_cod_database_code 1559522
_shelx_shelxl_version_number 2017/1
_shelx_space_group_comment
;
The symmetry employed for this shelxl refinement is uniquely defined
by the following loop, which should always be used as a source of
symmetry information in preference to the above space-group names.
They are only intended as comments.
;
_shelx_estimated_absorpt_t_min 0.9025
_shelx_estimated_absorpt_t_max 0.9895

loop_
_space_group_symop_operation_xyz
'x, y, z'
'-x, -y, -z'

loop_
_atom_site_label
_atom_site_type_symbol
_atom_site_fract_x
_atom_site_fract_y
_atom_site_fract_z
_atom_site_U_iso_or_equiv
_atom_site_adp_type
_atom_site_occupancy
_atom_site_site_symmetry_order
_atom_site_calc_flag
_atom_site_refinement_flags_posn
_atom_site_refinement_flags_adp
_atom_site_refinement_flags_occupancy
_atom_site_disorder_assembly
_atom_site_disorder_group
O2 O 0.8870(3) 1.2107(2) 0.51716(16) 0.0509(7) Uani 1 1 d . . . . .
O4 O 0.3724(4) 0.1383(3) 0.19775(18) 0.0699(9) Uani 1 1 d . . . . .
N5 N 0.3038(4) 0.0172(3) 0.0592(2) 0.0467(8) Uani 1 1 d D . . . .
N6 N 0.1824(4) 0.1183(3) -0.01101(19) 0.0472(8) Uani 1 1 d . . . . .
N1 N 0.4147(4) 0.8322(3) 0.07905(19) 0.0434(7) Uani 1 1 d . . . . .
N2 N 0.4455(4) 0.6407(3) 0.0297(2) 0.0468(8) Uani 1 1 d . . . . .
N7 N 0.0942(4) 0.1369(3) -0.0793(2) 0.0476(8) Uani 1 1 d . . . . .
O3 O 0.6758(4) 1.0103(3) 0.55704(17) 0.0608(8) Uani 1 1 d . . . . .
O6 O -0.0506(4) 0.3664(2) -0.12796(18) 0.0529(7) Uani 1 1 d . . . . .
O5 O 0.1855(4) -0.0678(3) -0.08518(18) 0.0587(8) Uani 1 1 d . . . . .
N4 N 0.5825(5) 0.5612(3) 0.1183(2) 0.0569(9) Uani 1 1 d . . . . .
H4A H 0.562721 0.499845 0.075388 0.068 Uiso 1 1 calc R U . . .
H4B H 0.636701 0.564150 0.167485 0.068 Uiso 1 1 calc R U . . .
N3 N 0.3057(5) 0.7199(4) -0.0599(2) 0.0682(11) Uani 1 1 d . . . . .
H3A H 0.270271 0.776699 -0.069317 0.082 Uiso 1 1 calc R U . . .
H3B H 0.287194 0.656143 -0.100612 0.082 Uiso 1 1 calc R U . . .
O7 O -0.2562(5) 0.4685(4) -0.2769(3) 0.0981(13) Uani 1 1 d . . . . .
N8 N -0.1756(6) 0.4704(4) -0.2085(3) 0.0741(11) Uani 1 1 d . . . . .
O8 O -0.1273(6) 0.5576(4) -0.1461(3) 0.1042(14) Uani 1 1 d . . . . .
O1 O 0.9947(4) 1.2054(3) 0.36259(18) 0.0612(8) Uani 1 1 d . . . . .
S1 S 0.2625(3) 0.6051(2) -0.30190(15) 0.1386(9) Uani 1 1 d . . . . .
O9A O 0.2121(12) 0.5125(9) -0.2466(8) 0.068(3) Uani 0.5 1 d . . P . .
C23 C 0.4368(12) 0.5881(9) -0.3458(7) 0.161(4) Uani 1 1 d . . . . .
H23A H 0.525827 0.609387 -0.298930 0.242 Uiso 1 1 calc R U . . .
H23B H 0.469199 0.641720 -0.386464 0.242 Uiso 1 1 calc R U . . .
H23C H 0.408810 0.503991 -0.375425 0.242 Uiso 1 1 calc R U . . .
C24 C 0.1224(18) 0.5589(11) -0.3961(7) 0.210(6) Uani 1 1 d . . . . .
H24A H 0.130488 0.487614 -0.432003 0.315 Uiso 1 1 calc R U . . .
H24B H 0.144995 0.624679 -0.427839 0.315 Uiso 1 1 calc R U . . .
H24C H 0.013666 0.538602 -0.381145 0.315 Uiso 1 1 calc R U . . .
O9B O 0.242(3) 0.5232(19) -0.2431(11) 0.176(9) Uani 0.5 1 d . . P . .
C8 C 0.5601(4) 0.7553(3) 0.1776(2) 0.0381(8) Uani 1 1 d . . . . .
C3 C 0.8802(5) 1.0975(3) 0.3733(2) 0.0431(9) Uani 1 1 d . . . . .
C9 C 0.4993(5) 0.8405(3) 0.1577(2) 0.0422(8) Uani 1 1 d . . . . .
H9 H 0.517169 0.909591 0.201173 0.051 Uiso 1 1 calc R U . . .
C4 C 0.8271(5) 1.1019(3) 0.4549(2) 0.0403(8) Uani 1 1 d . . . . .
C11 C 0.5291(5) 0.6522(3) 0.1085(2) 0.0406(8) Uani 1 1 d . . . . .
C7 C 0.6516(5) 0.7613(4) 0.2649(2) 0.0497(10) Uani 1 1 d . . . . .
H7A H 0.748409 0.742519 0.254628 0.060 Uiso 1 1 calc R U . . .
H7B H 0.582376 0.697082 0.291617 0.060 Uiso 1 1 calc R U . . .
C5 C 0.7159(5) 0.9968(4) 0.4737(2) 0.0435(9) Uani 1 1 d . . . . .
C1 C 0.7052(5) 0.8831(3) 0.3298(2) 0.0437(9) Uani 1 1 d . . . . .
C2 C 0.8189(5) 0.9882(4) 0.3109(2) 0.0465(9) Uani 1 1 d . . . . .
H2 H 0.854025 0.985453 0.256314 0.056 Uiso 1 1 calc R U . . .
C6 C 0.6524(5) 0.8878(4) 0.4111(2) 0.0450(9) Uani 1 1 d . . . . .
H6 H 0.574656 0.818072 0.423579 0.054 Uiso 1 1 calc R U . . .
C10 C 0.3900(5) 0.7307(3) 0.0185(2) 0.0433(9) Uani 1 1 d . . . . .
C22 C 0.5887(7) 0.9019(5) 0.5862(3) 0.0735(14) Uani 1 1 d . . . . .
H22A H 0.568296 0.923593 0.644914 0.110 Uiso 1 1 calc R U . . .
H22B H 0.486072 0.857975 0.548208 0.110 Uiso 1 1 calc R U . . .
H22C H 0.652461 0.850309 0.585410 0.110 Uiso 1 1 calc R U . . .
C20 C 1.0575(8) 1.2044(5) 0.2808(3) 0.0916(19) Uani 1 1 d . . . . .
H20A H 1.136461 1.284825 0.280999 0.137 Uiso 1 1 calc R U . . .
H20B H 1.109151 1.144732 0.273001 0.137 Uiso 1 1 calc R U . . .
H20C H 0.968933 1.183027 0.233706 0.137 Uiso 1 1 calc R U . . .
C21 C 1.0379(6) 1.2261(5) 0.5668(3) 0.0741(14) Uani 1 1 d . . . . .
H21A H 1.075659 1.302453 0.609212 0.111 Uiso 1 1 calc R U . . .
H21B H 1.022152 1.158681 0.596476 0.111 Uiso 1 1 calc R U . . .
H21C H 1.118089 1.227717 0.528366 0.111 Uiso 1 1 calc R U . . .
C14 C 0.2211(5) 0.0135(4) -0.0201(2) 0.0449(9) Uani 1 1 d . . . . .
C15 C 0.0625(5) 0.2357(4) -0.0678(3) 0.0491(9) Uani 1 1 d . . . . .
C19 C -0.1386(5) 0.3642(4) -0.2037(3) 0.0522(10) Uani 1 1 d . . . . .
C16 C -0.0302(5) 0.2555(4) -0.1404(3) 0.0482(9) Uani 1 1 d . . . . .
C13 C 0.3141(5) 0.1159(4) 0.1216(3) 0.0472(9) Uani 1 1 d . . . . .
C18 C -0.1747(5) 0.2582(4) -0.2625(3) 0.0586(11) Uani 1 1 d . . . . .
H18 H -0.233542 0.236774 -0.318641 0.070 Uiso 1 1 calc R U . . .
C12 C 0.2369(5) 0.1914(4) 0.0774(2) 0.0490(9) Uani 1 1 d . . . . .
H12A H 0.145327 0.199528 0.105008 0.059 Uiso 1 1 calc R U . . .
H12B H 0.316345 0.272944 0.078046 0.059 Uiso 1 1 calc R U . . .
C17 C -0.1054(5) 0.1869(4) -0.2214(3) 0.0550(10) Uani 1 1 d . . . . .
H17 H -0.109849 0.107981 -0.244929 0.066 Uiso 1 1 calc R U . . .
H15 H 0.095(5) 0.296(4) -0.014(3) 0.045(10) Uiso 1 1 d . . . . .
H H 0.342(6) -0.047(4) 0.065(4) 0.097(18) Uiso 1 1 d D . . . .

loop_
_atom_site_aniso_label
_atom_site_aniso_U_11
_atom_site_aniso_U_22
_atom_site_aniso_U_33
_atom_site_aniso_U_23
_atom_site_aniso_U_13
_atom_site_aniso_U_12
O2 0.0685(18) 0.0451(15) 0.0378(14) -0.0034(11) 0.0023(13) 0.0259(13)
O4 0.095(2) 0.085(2) 0.0374(16) 0.0052(15) 0.0008(16) 0.0477(19)
N5 0.058(2) 0.0455(18) 0.0417(17) 0.0086(14) 0.0025(15) 0.0263(16)
N6 0.063(2) 0.0512(19) 0.0367(16) 0.0084(14) 0.0063(15) 0.0335(16)
N1 0.0501(18) 0.0453(18) 0.0371(16) 0.0035(13) 0.0016(14) 0.0236(15)
N2 0.061(2) 0.0410(17) 0.0399(17) 0.0007(13) 0.0011(15) 0.0251(15)
N7 0.0548(19) 0.053(2) 0.0435(17) 0.0161(15) 0.0109(15) 0.0274(16)
O3 0.077(2) 0.0681(19) 0.0388(14) 0.0104(13) 0.0231(14) 0.0256(16)
O6 0.0654(18) 0.0485(16) 0.0552(16) 0.0161(13) 0.0144(14) 0.0301(14)
O5 0.080(2) 0.0535(17) 0.0450(16) 0.0002(13) -0.0038(14) 0.0345(15)
N4 0.086(3) 0.0437(19) 0.0440(18) -0.0068(14) -0.0094(17) 0.0382(18)
N3 0.099(3) 0.064(2) 0.0449(19) -0.0054(17) -0.0167(19) 0.048(2)
O7 0.101(3) 0.087(3) 0.122(3) 0.046(2) -0.008(3) 0.048(2)
N8 0.080(3) 0.067(3) 0.092(3) 0.033(3) 0.015(3) 0.040(2)
O8 0.148(4) 0.072(3) 0.113(3) 0.016(2) 0.013(3) 0.069(3)
O1 0.079(2) 0.0502(17) 0.0443(15) 0.0089(13) 0.0182(15) 0.0104(15)
S1 0.170(2) 0.153(2) 0.1049(15) 0.0444(14) 0.0064(15) 0.0690(17)
O9A 0.053(4) 0.058(5) 0.083(8) 0.042(5) 0.017(4) -0.005(4)
C23 0.172(9) 0.130(7) 0.200(10) 0.061(7) 0.080(8) 0.054(6)
C24 0.357(17) 0.199(11) 0.136(8) 0.048(8) -0.022(9) 0.185(12)
O9B 0.274(19) 0.25(2) 0.076(10) 0.031(11) -0.034(10) 0.203(16)
C8 0.044(2) 0.0364(18) 0.0360(18) 0.0038(14) 0.0059(15) 0.0188(16)
C3 0.053(2) 0.044(2) 0.0343(18) 0.0076(15) 0.0055(16) 0.0214(18)
C9 0.050(2) 0.0399(19) 0.0365(19) 0.0005(15) 0.0069(16) 0.0201(17)
C4 0.048(2) 0.041(2) 0.0331(17) 0.0016(15) 0.0020(16) 0.0218(17)
C11 0.047(2) 0.0361(18) 0.0377(19) 0.0025(15) 0.0048(16) 0.0167(16)
C7 0.065(3) 0.042(2) 0.041(2) 0.0016(16) -0.0042(18) 0.0246(19)
C5 0.054(2) 0.052(2) 0.0299(17) 0.0057(16) 0.0068(16) 0.0275(19)
C1 0.058(2) 0.045(2) 0.0327(18) 0.0037(15) -0.0003(17) 0.0274(18)
C2 0.063(2) 0.051(2) 0.0293(17) 0.0054(16) 0.0072(17) 0.0260(19)
C6 0.049(2) 0.046(2) 0.042(2) 0.0113(17) 0.0042(17) 0.0197(17)
C10 0.047(2) 0.043(2) 0.0399(19) 0.0021(16) 0.0034(16) 0.0205(17)
C22 0.093(4) 0.086(3) 0.058(3) 0.034(3) 0.031(3) 0.040(3)
C20 0.115(5) 0.077(4) 0.062(3) 0.014(3) 0.042(3) 0.004(3)
C21 0.067(3) 0.082(3) 0.057(3) -0.009(2) -0.011(2) 0.024(3)
C14 0.050(2) 0.047(2) 0.040(2) 0.0105(17) 0.0075(17) 0.0206(18)
C15 0.058(2) 0.052(2) 0.045(2) 0.0147(19) 0.0141(19) 0.026(2)
C19 0.051(2) 0.052(2) 0.063(3) 0.022(2) 0.011(2) 0.0260(19)
C16 0.055(2) 0.047(2) 0.055(2) 0.0186(18) 0.022(2) 0.0289(19)
C13 0.053(2) 0.050(2) 0.041(2) 0.0076(17) 0.0085(18) 0.0235(18)
C18 0.059(3) 0.066(3) 0.056(2) 0.020(2) 0.003(2) 0.028(2)
C12 0.062(2) 0.050(2) 0.041(2) 0.0074(17) 0.0125(18) 0.0278(19)
C17 0.067(3) 0.053(2) 0.054(2) 0.010(2) 0.008(2) 0.033(2)

loop_
_atom_type_symbol
_atom_type_description
_atom_type_scat_dispersion_real
_atom_type_scat_dispersion_imag
_atom_type_scat_source
C C 0.0033 0.0016 'International Tables Vol C Tables 4.2.6.8 and 6.1.1.4'
H H 0.0000 0.0000 'International Tables Vol C Tables 4.2.6.8 and 6.1.1.4'
N N 0.0061 0.0033 'International Tables Vol C Tables 4.2.6.8 and 6.1.1.4'
O O 0.0106 0.0060 'International Tables Vol C Tables 4.2.6.8 and 6.1.1.4'
S S 0.1246 0.1234 'International Tables Vol C Tables 4.2.6.8 and 6.1.1.4'

loop_
_geom_angle_atom_site_label_1
_geom_angle_atom_site_label_2
_geom_angle_atom_site_label_3
_geom_angle
_geom_angle_site_symmetry_1
_geom_angle_site_symmetry_3
_geom_angle_publ_flag
C4 O2 C21 111.9(3) . . ?
C13 N5 C14 112.7(3) . . ?
N7 N6 C14 119.8(3) . . ?
N7 N6 C12 128.7(3) . . ?
C14 N6 C12 111.4(3) . . ?
C10 N1 C9 115.8(3) . . ?
C10 N2 C11 117.4(3) . . ?
C15 N7 N6 117.4(3) . . ?
C5 O3 C22 117.6(3) . . ?
C19 O6 C16 104.9(3) . . ?
O8 N8 O7 123.8(4) . . ?
O8 N8 C19 119.6(4) . . ?
O7 N8 C19 116.6(5) . . ?
C3 O1 C20 117.1(3) . . ?
O9B S1 O9A 9.6(11) . . ?
O9B S1 C24 117.8(9) . . ?
O9A S1 C24 109.3(6) . . ?
O9B S1 C23 99.2(9) . . ?
O9A S1 C23 106.0(6) . . ?
C24 S1 C23 100.4(6) . . ?
C9 C8 C11 114.9(3) . . ?
C9 C8 C7 125.7(3) . . ?
C11 C8 C7 119.3(3) . . ?
O1 C3 C2 125.0(3) . . ?
O1 C3 C4 115.0(3) . . ?
C2 C3 C4 120.0(3) . . ?
N1 C9 C8 124.8(3) . . ?
C5 C4 O2 120.1(3) . . ?
C5 C4 C3 119.6(3) . . ?
O2 C4 C3 120.2(3) . . ?
N4 C11 N2 116.3(3) . . ?
N4 C11 C8 121.7(3) . . ?
N2 C11 C8 122.0(3) . . ?
C8 C7 C1 116.0(3) . . ?
O3 C5 C4 114.9(3) . . ?
O3 C5 C6 124.5(4) . . ?
C4 C5 C6 120.5(3) . . ?
C6 C1 C2 119.8(3) . . ?
C6 C1 C7 120.2(4) . . ?
C2 C1 C7 119.8(3) . . ?
C3 C2 C1 120.1(3) . . ?
C5 C6 C1 119.9(4) . . ?
N1 C10 N3 117.0(3) . . ?
N1 C10 N2 125.1(3) . . ?
N3 C10 N2 117.9(3) . . ?
O5 C14 N5 126.4(4) . . ?
O5 C14 N6 126.6(4) . . ?
N5 C14 N6 106.9(3) . . ?
N7 C15 C16 117.3(4) . . ?
C18 C19 O6 112.3(3) . . ?
C18 C19 N8 131.3(4) . . ?
O6 C19 N8 116.4(4) . . ?
C17 C16 O6 110.4(3) . . ?
C17 C16 C15 134.1(4) . . ?
O6 C16 C15 115.6(4) . . ?
O4 C13 N5 126.7(4) . . ?
O4 C13 C12 126.4(4) . . ?
N5 C13 C12 106.9(3) . . ?
C19 C18 C17 105.7(4) . . ?
N6 C12 C13 102.0(3) . . ?
C16 C17 C18 106.7(4) . . ?

loop_
_geom_bond_atom_site_label_1
_geom_bond_atom_site_label_2
_geom_bond_distance
_geom_bond_site_symmetry_2
_geom_bond_publ_flag
O2 C4 1.382(4) . ?
O2 C21 1.419(5) . ?
O4 C13 1.206(5) . ?
N5 C13 1.363(5) . ?
N5 C14 1.371(5) . ?
N6 N7 1.359(4) . ?
N6 C14 1.382(5) . ?
N6 C12 1.448(5) . ?
N1 C10 1.339(5) . ?
N1 C9 1.355(5) . ?
N2 C10 1.343(5) . ?
N2 C11 1.343(5) . ?
N7 C15 1.280(5) . ?
O3 C5 1.376(4) . ?
O3 C22 1.412(5) . ?
O6 C19 1.352(5) . ?
O6 C16 1.367(5) . ?
O5 C14 1.214(5) . ?
N4 C11 1.338(5) . ?
N3 C10 1.342(5) . ?
O7 N8 1.226(6) . ?
N8 O8 1.221(6) . ?
N8 C19 1.411(6) . ?
O1 C3 1.366(5) . ?
O1 C20 1.433(5) . ?
S1 O9B 1.416(17) . ?
S1 O9A 1.473(9) . ?
S1 C24 1.720(10) . ?
S1 C23 1.789(9) . ?
C8 C9 1.357(5) . ?
C8 C11 1.419(5) . ?
C8 C7 1.506(5) . ?
C3 C2 1.387(5) . ?
C3 C4 1.393(5) . ?
C4 C5 1.379(5) . ?
C7 C1 1.514(5) . ?
C5 C6 1.387(5) . ?
C1 C6 1.387(5) . ?
C1 C2 1.389(5) . ?
C15 C16 1.440(6) . ?
C19 C18 1.346(6) . ?
C16 C17 1.361(6) . ?
C13 C12 1.509(6) . ?
C18 C17 1.401(6) . ?
